data_4100349
loop_
_publ_author_name
'Yamamoto, Yohsuke'
'Yamamoto, Akihiro'
'Furuta, Shin-ya'
'Horie, Masanori'
'Kodama, Megumi'
'Sato, Wataru'
'Akiba, Kin-ya'
'Tsuzuki, Seiji'
'Uchimaru, Tadafumi'
'Hashizume, Daisuke'
'Iwasaki, Fujiko'

_publ_section_title 'Synthesis and Structure of 16 \p Octaalkyltetraphenylporphyrins'
_journal_issue 42
_journal_name_full 'Journal of the American Chemical Society'
_journal_page_first 14540
_journal_page_last 14541
_journal_paper_doi 10.1021/ja052842+
_journal_volume 127
_journal_year 2005
_chemical_formula_moiety 'C60 H62 N4, 2(C2 H6 O)'
_chemical_formula_sum 'C64 H74 N4 O2'
_chemical_formula_weight 931.27
_space_group_IT_number 2
_space_group_name_Hall '-P 1'
_space_group_name_H-M_alt 'P -1'
_symmetry_cell_setting triclinic
_symmetry_space_group_name_Hall '-P 1'
_symmetry_space_group_name_H-M 'P -1'
_cell_angle_alpha 103.8525(10)
_cell_angle_beta 96.6651(10)
_cell_angle_gamma 108.4343(13)
_cell_formula_units_Z 2
_cell_length_a 13.1254(6)
_cell_length_b 13.8040(6)
_cell_length_c 16.7037(7)
_cell_measurement_temperature 100
_cell_volume 2726.5(2)
_diffrn_ambient_temperature 100
_exptl_crystal_density_diffrn 1.134
_cod_database_code 4100349

loop_
_symmetry_equiv_pos_as_xyz
'x, y, z'
'-x, -y, -z'

loop_
_atom_site_label
_atom_site_type_symbol
_atom_site_fract_x
_atom_site_fract_y
_atom_site_fract_z
_atom_site_U_iso_or_equiv
_atom_site_adp_type
_atom_site_occupancy
_atom_site_symmetry_multiplicity
_atom_site_calc_flag
_atom_site_refinement_flags
_atom_site_disorder_assembly
_atom_site_disorder_group
N21 N 0.4368(3) 0.6834(2) 0.2938(2) 0.0260(7) Uani 1 1 d . . .
H21N H 0.4114 0.6289 0.3137 0.031 Uiso 1 1 calc R . .
N22 N 0.5330(3) 0.5254(2) 0.3198(2) 0.0256(7) Uani 1 1 d . . .
N23 N 0.3216(2) 0.3553(2) 0.25428(19) 0.0231(7) Uani 1 1 d . . .
H23N H 0.3417 0.4233 0.2824 0.028 Uiso 1 1 calc R . .
N24 N 0.2220(2) 0.5156(2) 0.24498(19) 0.0234(7) Uani 1 1 d . . .
C1 C 0.3731(3) 0.7290(3) 0.2577(2) 0.0256(8) Uani 1 1 d . . .
C2 C 0.4452(3) 0.8074(3) 0.2267(3) 0.0289(9) Uani 1 1 d . . .
C3 C 0.5496(3) 0.8093(3) 0.2496(3) 0.0281(9) Uani 1 1 d . . .
C4 C 0.5458(3) 0.7334(3) 0.2953(2) 0.0255(8) Uani 1 1 d . . .
C5 C 0.6315(3) 0.7136(3) 0.3407(2) 0.0243(8) Uani 1 1 d . . .
C6 C 0.6194(3) 0.6177(3) 0.3608(2) 0.0246(8) Uani 1 1 d . . .
C7 C 0.6978(3) 0.5984(3) 0.4196(2) 0.0262(8) Uani 1 1 d . . .
C8 C 0.6597(3) 0.4910(3) 0.4088(2) 0.0252(8) Uani 1 1 d . . .
C9 C 0.5572(3) 0.4455(3) 0.3434(2) 0.0248(8) Uani 1 1 d . . .
C10 C 0.4956(3) 0.3361(3) 0.3019(2) 0.0243(8) Uani 1 1 d . . .
C11 C 0.3897(3) 0.2980(3) 0.2515(2) 0.0235(8) Uani 1 1 d . . .
C12 C 0.3274(3) 0.1941(3) 0.1903(2) 0.0245(8) Uani 1 1 d . . .
C13 C 0.2234(3) 0.1918(3) 0.1633(2) 0.0234(8) Uani 1 1 d . . .
C14 C 0.2178(3) 0.2936(3) 0.2078(2) 0.0219(8) Uani 1 1 d . . .
C15 C 0.1266(3) 0.3249(3) 0.2127(2) 0.0231(8) Uani 1 1 d . . .
C16 C 0.1324(3) 0.4321(3) 0.2446(2) 0.0210(8) Uani 1 1 d . . .
C17 C 0.0471(3) 0.4694(3) 0.2735(2) 0.0237(8) Uani 1 1 d . . .
C18 C 0.0851(3) 0.5771(3) 0.2878(2) 0.0245(8) Uani 1 1 d . . .
C19 C 0.1940(3) 0.6053(3) 0.2665(2) 0.0224(8) Uani 1 1 d . . .
C20 C 0.2602(3) 0.7034(3) 0.2588(2) 0.0259(8) Uani 1 1 d . . .
C21 C 0.4124(4) 0.8653(4) 0.1678(3) 0.0394(11) Uani 1 1 d . . .
H21A H 0.4749 0.9311 0.1730 0.047 Uiso 1 1 calc R . .
H21B H 0.3505 0.8863 0.1840 0.047 Uiso 1 1 calc R . .
C22 C 0.3784(5) 0.7944(5) 0.0768(3) 0.0611(15) Uani 1 1 d . . .
H22A H 0.3623 0.8350 0.0394 0.092 Uiso 1 1 calc R . .
H22B H 0.3127 0.7322 0.0707 0.092 Uiso 1 1 calc R . .
H22C H 0.4383 0.7705 0.0617 0.092 Uiso 1 1 calc R . .
C31 C 0.6481(3) 0.8655(3) 0.2171(3) 0.0343(10) Uani 1 1 d . . .
H31A H 0.7124 0.9026 0.2645 0.041 Uiso 1 1 calc R . .
H31B H 0.6327 0.9200 0.1936 0.041 Uiso 1 1 calc R . .
C32 C 0.6748(4) 0.7873(4) 0.1494(3) 0.0429(11) Uani 1 1 d . . .
H32A H 0.7414 0.8253 0.1324 0.064 Uiso 1 1 calc R . .
H32B H 0.6135 0.7548 0.1004 0.064 Uiso 1 1 calc R . .
H32C H 0.6866 0.7313 0.1717 0.064 Uiso 1 1 calc R . .
C41 C 0.7909(3) 0.6801(3) 0.4887(3) 0.0326(10) Uani 1 1 d . . .
H41A H 0.8385 0.7320 0.4645 0.039 Uiso 1 1 calc R . .
H41B H 0.8358 0.6439 0.5123 0.039 Uiso 1 1 calc R . .
C42 C 0.7501(4) 0.7404(4) 0.5597(3) 0.0438(11) Uani 1 1 d . . .
H42A H 0.8129 0.7905 0.6041 0.066 Uiso 1 1 calc R . .
H42B H 0.7018 0.6893 0.5833 0.066 Uiso 1 1 calc R . .
H42C H 0.7092 0.7799 0.5373 0.066 Uiso 1 1 calc R . .
C51 C 0.7047(3) 0.4358(3) 0.4647(3) 0.0311(9) Uani 1 1 d . . .
H51A H 0.7017 0.3658 0.4296 0.037 Uiso 1 1 calc R . .
H51B H 0.7826 0.4794 0.4908 0.037 Uiso 1 1 calc R . .
C52 C 0.6414(5) 0.4190(4) 0.5334(3) 0.0519(13) Uani 1 1 d . . .
H52A H 0.6762 0.3873 0.5700 0.078 Uiso 1 1 calc R . .
H52B H 0.5656 0.3709 0.5079 0.078 Uiso 1 1 calc R . .
H52C H 0.6414 0.4878 0.5670 0.078 Uiso 1 1 calc R . .
C61 C 0.3718(3) 0.1085(3) 0.1534(3) 0.0293(9) Uani 1 1 d . . .
H61A H 0.3099 0.0397 0.1282 0.035 Uiso 1 1 calc R . .
H61B H 0.4204 0.1000 0.1991 0.035 Uiso 1 1 calc R . .
C62 C 0.4359(4) 0.1350(4) 0.0862(3) 0.0411(11) Uani 1 1 d . . .
H62A H 0.4628 0.0775 0.0639 0.062 Uiso 1 1 calc R . .
H62B H 0.4983 0.2022 0.1111 0.062 Uiso 1 1 calc R . .
H62C H 0.3877 0.1423 0.0404 0.062 Uiso 1 1 calc R . .
C71 C 0.1402(3) 0.1093(3) 0.0884(2) 0.0278(9) Uani 1 1 d . . .
H71A H 0.0670 0.0890 0.1030 0.033 Uiso 1 1 calc R . .
H71B H 0.1599 0.0445 0.0741 0.033 Uiso 1 1 calc R . .
C72 C 0.1352(4) 0.1513(3) 0.0121(3) 0.0351(10) Uani 1 1 d . . .
H72A H 0.0801 0.0962 -0.0353 0.053 Uiso 1 1 calc R . .
H72B H 0.2072 0.1697 -0.0034 0.053 Uiso 1 1 calc R . .
H72C H 0.1151 0.2151 0.0260 0.053 Uiso 1 1 calc R . .
C81 C -0.0562(3) 0.4056(3) 0.2965(3) 0.0286(9) Uani 1 1 d . . .
H81A H -0.0955 0.3392 0.2498 0.034 Uiso 1 1 calc R . .
H81B H -0.1050 0.4476 0.3036 0.034 Uiso 1 1 calc R . .
C82 C -0.0316(3) 0.3767(3) 0.3777(3) 0.0351(10) Uani 1 1 d . . .
H82A H -0.1005 0.3345 0.3896 0.053 Uiso 1 1 calc R . .
H82B H 0.0049 0.4423 0.4246 0.053 Uiso 1 1 calc R . .
H82C H 0.0165 0.3349 0.3709 0.053 Uiso 1 1 calc R . .
C91 C 0.0351(3) 0.6540(3) 0.3308(3) 0.0309(9) Uani 1 1 d . . .
H91A H -0.0433 0.6150 0.3282 0.037 Uiso 1 1 calc R . .
H91B H 0.0394 0.7084 0.3008 0.037 Uiso 1 1 calc R . .
C92 C 0.0941(4) 0.7096(4) 0.4232(3) 0.0448(12) Uani 1 1 d . . .
H92A H 0.0555 0.7540 0.4508 0.067 Uiso 1 1 calc R . .
H92B H 0.1698 0.7547 0.4258 0.067 Uiso 1 1 calc R . .
H92C H 0.0949 0.6558 0.4521 0.067 Uiso 1 1 calc R . .
C101 C 0.7389(3) 0.8032(3) 0.3654(3) 0.0284(9) Uani 1 1 d . . .
C102 C 0.8291(3) 0.7933(3) 0.3331(3) 0.0356(10) Uani 1 1 d . . .
H102 H 0.8244 0.7260 0.2981 0.043 Uiso 1 1 calc R . .
C103 C 0.9259(4) 0.8802(4) 0.3511(3) 0.0471(12) Uani 1 1 d . . .
H103 H 0.9871 0.8724 0.3287 0.057 Uiso 1 1 calc R . .
C104 C 0.9332(4) 0.9786(4) 0.4019(4) 0.0532(14) Uani 1 1 d . . .
H104 H 0.9987 1.0388 0.4127 0.064 Uiso 1 1 calc R . .
C105 C 0.8456(4) 0.9893(4) 0.4370(3) 0.0476(12) Uani 1 1 d . . .
H105 H 0.8518 1.0562 0.4736 0.057 Uiso 1 1 calc R . .
C106 C 0.7485(3) 0.9023(3) 0.4185(3) 0.0346(10) Uani 1 1 d . . .
H106 H 0.6881 0.9101 0.4422 0.042 Uiso 1 1 calc R . .
C201 C 0.5447(3) 0.2543(3) 0.3144(2) 0.0269(9) Uani 1 1 d . . .
C202 C 0.5004(4) 0.1863(3) 0.3607(3) 0.0344(10) Uani 1 1 d . . .
H202 H 0.4378 0.1901 0.3828 0.041 Uiso 1 1 calc R . .
C203 C 0.5467(4) 0.1128(4) 0.3749(3) 0.0452(12) Uani 1 1 d . . .
H203 H 0.5158 0.0665 0.4067 0.054 Uiso 1 1 calc R . .
C204 C 0.6374(4) 0.1068(4) 0.3428(3) 0.0472(13) Uani 1 1 d . . .
H204 H 0.6699 0.0572 0.3530 0.057 Uiso 1 1 calc R . .
C205 C 0.6806(4) 0.1732(4) 0.2961(3) 0.0434(12) Uani 1 1 d . . .
H205 H 0.7424 0.1682 0.2732 0.052 Uiso 1 1 calc R . .
C206 C 0.6352(3) 0.2476(3) 0.2818(3) 0.0354(10) Uani 1 1 d . . .
H206 H 0.6662 0.2934 0.2497 0.042 Uiso 1 1 calc R . .
C301 C 0.0154(3) 0.2373(3) 0.1814(2) 0.0261(9) Uani 1 1 d . . .
C302 C -0.0556(3) 0.2340(3) 0.1106(3) 0.0341(10) Uani 1 1 d . . .
H302 H -0.0353 0.2888 0.0840 0.041 Uiso 1 1 calc R . .
C303 C -0.1556(4) 0.1505(4) 0.0797(3) 0.0423(11) Uani 1 1 d . . .
H303 H -0.2031 0.1470 0.0307 0.051 Uiso 1 1 calc R . .
C304 C -0.1867(4) 0.0718(4) 0.1199(3) 0.0450(12) Uani 1 1 d . . .
H304 H -0.2558 0.0151 0.0990 0.054 Uiso 1 1 calc R . .
C305 C -0.1173(3) 0.0760(3) 0.1903(3) 0.0368(10) Uani 1 1 d . . .
H305 H -0.1386 0.0223 0.2179 0.044 Uiso 1 1 calc R . .
C306 C -0.0171(3) 0.1580(3) 0.2208(3) 0.0294(9) Uani 1 1 d . . .
H306 H 0.0303 0.1604 0.2693 0.035 Uiso 1 1 calc R . .
C401 C 0.2112(3) 0.7842(3) 0.2482(3) 0.0296(9) Uani 1 1 d . . .
C402 C 0.2503(3) 0.8866(3) 0.3057(3) 0.0388(11) Uani 1 1 d . . .
H402 H 0.3063 0.9037 0.3538 0.047 Uiso 1 1 calc R . .
C403 C 0.2082(4) 0.9627(4) 0.2931(4) 0.0499(13) Uani 1 1 d . . .
H403 H 0.2353 1.0319 0.3326 0.060 Uiso 1 1 calc R . .
C404 C 0.1265(5) 0.9389(4) 0.2232(4) 0.0541(15) Uani 1 1 d . . .
H404 H 0.0979 0.9917 0.2145 0.065 Uiso 1 1 calc R . .
C405 C 0.0871(5) 0.8383(5) 0.1665(4) 0.0570(14) Uani 1 1 d . . .
H405 H 0.0312 0.8219 0.1185 0.068 Uiso 1 1 calc R . .
C406 C 0.1284(4) 0.7607(4) 0.1785(3) 0.0422(11) Uani 1 1 d . . .
H406 H 0.1001 0.6913 0.1393 0.051 Uiso 1 1 calc R . .
O501 O 0.2820(8) 0.5001(13) 0.086(2) 0.085(4) Uani 0.626(8) 1 d PG A 1
H501 H 0.2706 0.5136 0.1356 0.128 Uiso 0.626(8) 1 calc PR A 1
C501 C 0.3944(7) 0.5152(6) 0.0898(6) 0.076(3) Uani 0.626(8) 1 d PG A 1
H50A H 0.4366 0.5573 0.1476 0.092 Uiso 0.626(8) 1 calc PR A 1
H50B H 0.4220 0.5566 0.0510 0.092 Uiso 0.626(8) 1 calc PR A 1
C502 C 0.4136(10) 0.4106(7) 0.0660(8) 0.095(4) Uani 0.626(8) 1 d PG A 1
H50C H 0.4922 0.4248 0.0692 0.143 Uiso 0.626(8) 1 calc PR A 1
H50D H 0.3732 0.3693 0.0084 0.143 Uiso 0.626(8) 1 calc PR A 1
H50E H 0.3877 0.3699 0.1050 0.143 Uiso 0.626(8) 1 calc PR A 1
O601 O 0.2697(13) 0.485(3) 0.090(4) 0.085(4) Uani 0.374(8) 1 d PG A 2
H601 H 0.2564 0.4732 0.1351 0.128 Uiso 0.374(8) 1 calc PR A 2
C601 C 0.3389(11) 0.4316(11) 0.0585(10) 0.076(3) Uani 0.374(8) 1 d PG A 2
H60A H 0.3314 0.4221 -0.0028 0.092 Uiso 0.374(8) 1 calc PR A 2
H60B H 0.3152 0.3598 0.0669 0.092 Uiso 0.374(8) 1 calc PR A 2
C602 C 0.4581(10) 0.4914(14) 0.1017(13) 0.095(4) Uani 0.374(8) 1 d PG A 2
H60C H 0.5028 0.4514 0.0781 0.143 Uiso 0.374(8) 1 calc PR A 2
H60D H 0.4662 0.4997 0.1622 0.143 Uiso 0.374(8) 1 calc PR A 2
H60E H 0.4825 0.5620 0.0926 0.143 Uiso 0.374(8) 1 calc PR A 2
O701 O 0.8538(8) 0.6038(7) 0.1446(6) 0.095(3) Uani 0.460(3) 1 d PG B 3
H701 H 0.8693 0.6314 0.1971 0.143 Uiso 0.460(3) 1 calc PR B 3
C701 C 0.7865(10) 0.4949(7) 0.1247(8) 0.137(7) Uani 0.460(3) 1 d PG B 3
H70A H 0.8328 0.4532 0.1355 0.164 Uiso 0.460(3) 1 calc PR B 3
H70B H 0.7518 0.4681 0.0640 0.164 Uiso 0.460(3) 1 calc PR B 3
C702 C 0.6979(9) 0.4779(11) 0.1756(9) 0.097(4) Uani 0.460(3) 1 d PG B 3
H70C H 0.6535 0.4016 0.1599 0.146 Uiso 0.460(3) 1 calc PR B 3
H70D H 0.6510 0.5179 0.1642 0.146 Uiso 0.460(3) 1 calc PR B 3
H70E H 0.7319 0.5030 0.2358 0.146 Uiso 0.460(3) 1 calc PR B 3
O801 O 0.9861(18) 0.5602(16) -0.0090(13) 0.095(3) Uani 0.220(6) 1 d PG C 4
H801 H 0.9716 0.5464 -0.0617 0.143 Uiso 0.220(6) 1 calc PR C 4
C801 C 0.889(2) 0.5167(16) 0.0192(19) 0.137(7) Uani 0.220(6) 1 d PG C 4
H80A H 0.9010 0.4716 0.0545 0.164 Uiso 0.220(6) 1 calc PR C 4
H80B H 0.8293 0.4706 -0.0302 0.164 Uiso 0.220(6) 1 calc PR C 4
C802 C 0.853(2) 0.602(3) 0.0695(19) 0.097(4) Uani 0.220(6) 1 d PG C 4
H80C H 0.7858 0.5686 0.0877 0.146 Uiso 0.220(6) 1 calc PR C 4
H80D H 0.8395 0.6462 0.0344 0.146 Uiso 0.220(6) 1 calc PR C 4
H80E H 0.9112 0.6473 0.1191 0.146 Uiso 0.220(6) 1 calc PR C 4
O901 O 0.9189(14) 0.5933(11) 0.0162(9) 0.095(3) Uani 0.320(6) 1 d PG D 5
H901 H 0.9220 0.5780 -0.0350 0.143 Uiso 0.320(6) 1 calc PR D 5
C901 C 0.9055(17) 0.5021(13) 0.0445(12) 0.137(7) Uani 0.320(6) 1 d PG D 5
H90A H 0.9785 0.5033 0.0688 0.164 Uiso 0.320(6) 1 calc PR D 5
H90B H 0.8712 0.4371 -0.0042 0.164 Uiso 0.320(6) 1 calc PR D 5
C902 C 0.8352(19) 0.4968(19) 0.1100(14) 0.097(4) Uani 0.320(6) 1 d PG D 5
H90C H 0.8281 0.4327 0.1277 0.146 Uiso 0.320(6) 1 calc PR D 5
H90D H 0.7622 0.4940 0.0859 0.146 Uiso 0.320(6) 1 calc PR D 5
H90E H 0.8696 0.5603 0.1589 0.146 Uiso 0.320(6) 1 calc PR D 5

loop_
_atom_site_aniso_label
_atom_site_aniso_U_11
_atom_site_aniso_U_22
_atom_site_aniso_U_33
_atom_site_aniso_U_23
_atom_site_aniso_U_13
_atom_site_aniso_U_12
N21 0.0223(17) 0.0248(16) 0.0328(18) 0.0167(14) 0.0036(14) 0.0057(14)
N22 0.0243(18) 0.0252(16) 0.0270(17) 0.0101(13) 0.0019(14) 0.0078(14)
N23 0.0231(17) 0.0182(15) 0.0295(17) 0.0074(13) 0.0023(14) 0.0102(13)
N24 0.0227(17) 0.0241(16) 0.0248(17) 0.0094(13) 0.0055(13) 0.0082(14)
C1 0.026(2) 0.0204(18) 0.028(2) 0.0102(15) -0.0022(16) 0.0057(16)
C2 0.032(2) 0.0229(19) 0.034(2) 0.0127(17) 0.0073(18) 0.0089(17)
C3 0.026(2) 0.0256(19) 0.035(2) 0.0138(17) 0.0056(18) 0.0083(17)
C4 0.022(2) 0.0213(18) 0.031(2) 0.0074(15) 0.0057(16) 0.0051(16)
C5 0.021(2) 0.0261(19) 0.0244(19) 0.0058(15) 0.0029(16) 0.0083(16)
C6 0.021(2) 0.030(2) 0.0238(19) 0.0102(16) 0.0040(16) 0.0089(17)
C7 0.024(2) 0.029(2) 0.026(2) 0.0098(16) 0.0022(16) 0.0104(17)
C8 0.022(2) 0.031(2) 0.023(2) 0.0075(16) 0.0037(16) 0.0109(17)
C9 0.022(2) 0.029(2) 0.030(2) 0.0155(16) 0.0061(16) 0.0115(17)
C10 0.025(2) 0.0236(19) 0.0246(19) 0.0080(15) 0.0047(16) 0.0089(16)
C11 0.025(2) 0.0207(18) 0.024(2) 0.0087(15) 0.0040(16) 0.0063(16)
C12 0.026(2) 0.0243(19) 0.026(2) 0.0116(16) 0.0087(16) 0.0094(17)
C13 0.027(2) 0.0201(18) 0.0225(19) 0.0096(15) 0.0045(16) 0.0051(16)
C14 0.023(2) 0.0195(17) 0.0222(19) 0.0080(15) 0.0023(15) 0.0060(15)
C15 0.0214(19) 0.0245(19) 0.0235(19) 0.0118(15) 0.0041(15) 0.0053(16)
C16 0.0201(19) 0.0228(18) 0.0204(18) 0.0083(15) 0.0017(15) 0.0076(16)
C17 0.0196(19) 0.0251(19) 0.025(2) 0.0095(15) -0.0017(15) 0.0070(16)
C18 0.025(2) 0.0272(19) 0.0209(19) 0.0069(15) -0.0007(16) 0.0109(17)
C19 0.024(2) 0.0238(18) 0.0215(19) 0.0100(15) 0.0018(15) 0.0095(16)
C20 0.025(2) 0.0279(19) 0.028(2) 0.0116(16) 0.0022(16) 0.0122(17)
C21 0.035(2) 0.047(3) 0.052(3) 0.035(2) 0.016(2) 0.019(2)
C22 0.063(4) 0.090(4) 0.053(3) 0.046(3) 0.009(3) 0.040(3)
C31 0.030(2) 0.032(2) 0.049(3) 0.025(2) 0.010(2) 0.0099(19)
C32 0.041(3) 0.050(3) 0.043(3) 0.020(2) 0.017(2) 0.014(2)
C41 0.032(2) 0.029(2) 0.032(2) 0.0070(17) -0.0045(18) 0.0107(18)
C42 0.054(3) 0.040(2) 0.031(2) 0.0037(19) 0.000(2) 0.015(2)
C51 0.032(2) 0.031(2) 0.031(2) 0.0119(17) -0.0016(18) 0.0127(18)
C52 0.081(4) 0.056(3) 0.036(3) 0.024(2) 0.017(3) 0.038(3)
C61 0.027(2) 0.0242(19) 0.035(2) 0.0062(16) 0.0026(17) 0.0094(17)
C62 0.045(3) 0.046(3) 0.035(2) 0.007(2) 0.013(2) 0.022(2)
C71 0.027(2) 0.0241(19) 0.031(2) 0.0062(16) 0.0033(17) 0.0097(17)
C72 0.039(3) 0.035(2) 0.027(2) 0.0078(18) 0.0021(19) 0.010(2)
C81 0.021(2) 0.030(2) 0.034(2) 0.0101(17) 0.0052(17) 0.0080(17)
C82 0.028(2) 0.042(2) 0.032(2) 0.0141(19) 0.0068(18) 0.0035(19)
C91 0.027(2) 0.028(2) 0.041(2) 0.0132(18) 0.0055(18) 0.0120(18)
C92 0.060(3) 0.040(2) 0.040(3) 0.008(2) 0.018(2) 0.025(2)
C101 0.026(2) 0.0224(19) 0.033(2) 0.0101(16) -0.0009(17) 0.0049(17)
C102 0.030(2) 0.040(2) 0.048(3) 0.026(2) 0.011(2) 0.015(2)
C103 0.023(2) 0.048(3) 0.077(4) 0.035(3) 0.009(2) 0.011(2)
C104 0.031(3) 0.042(3) 0.082(4) 0.033(3) -0.002(3) 0.002(2)
C105 0.043(3) 0.029(2) 0.057(3) 0.009(2) -0.009(2) 0.005(2)
C106 0.028(2) 0.028(2) 0.044(3) 0.0102(18) -0.0008(19) 0.0090(18)
C201 0.023(2) 0.0226(19) 0.034(2) 0.0071(16) 0.0006(17) 0.0088(16)
C202 0.030(2) 0.037(2) 0.040(2) 0.0175(19) 0.0045(19) 0.0143(19)
C203 0.046(3) 0.037(2) 0.056(3) 0.025(2) 0.000(2) 0.015(2)
C204 0.043(3) 0.034(2) 0.064(3) 0.009(2) -0.008(2) 0.025(2)
C205 0.030(2) 0.044(3) 0.053(3) 0.002(2) 0.001(2) 0.020(2)
C206 0.030(2) 0.034(2) 0.039(2) 0.0057(18) 0.0015(19) 0.0126(19)
C301 0.023(2) 0.0214(18) 0.031(2) 0.0024(16) 0.0021(17) 0.0088(16)
C302 0.028(2) 0.030(2) 0.041(2) 0.0071(18) -0.0004(19) 0.0100(18)
C303 0.033(3) 0.046(3) 0.040(3) 0.005(2) -0.003(2) 0.014(2)
C304 0.027(2) 0.037(2) 0.057(3) 0.002(2) 0.009(2) 0.001(2)
C305 0.032(2) 0.030(2) 0.049(3) 0.0098(19) 0.016(2) 0.0101(19)
C306 0.025(2) 0.027(2) 0.037(2) 0.0095(17) 0.0082(18) 0.0091(17)
C401 0.025(2) 0.025(2) 0.045(2) 0.0187(18) 0.0117(19) 0.0098(17)
C402 0.027(2) 0.030(2) 0.059(3) 0.013(2) 0.011(2) 0.0094(19)
C403 0.046(3) 0.032(2) 0.087(4) 0.027(2) 0.035(3) 0.021(2)
C404 0.059(3) 0.058(3) 0.087(4) 0.054(3) 0.044(3) 0.042(3)
C405 0.062(4) 0.077(4) 0.058(3) 0.044(3) 0.014(3) 0.041(3)
C406 0.042(3) 0.048(3) 0.045(3) 0.026(2) 0.004(2) 0.021(2)
O501 0.100(4) 0.139(6) 0.050(4) 0.045(5) 0.038(5) 0.067(4)
C501 0.096(8) 0.050(5) 0.071(6) -0.001(4) 0.043(6) 0.016(5)
C502 0.135(11) 0.080(7) 0.109(9) 0.059(7) 0.079(9) 0.045(8)
O601 0.100(4) 0.139(6) 0.050(4) 0.045(5) 0.038(5) 0.067(4)
C601 0.096(8) 0.050(5) 0.071(6) -0.001(4) 0.043(6) 0.016(5)
C602 0.135(11) 0.080(7) 0.109(9) 0.059(7) 0.079(9) 0.045(8)
O701 0.105(7) 0.072(5) 0.076(5) 0.007(4) -0.039(5) 0.020(5)
C701 0.080(10) 0.28(2) 0.047(8) 0.020(10) -0.023(7) 0.093(13)
C702 0.094(10) 0.107(10) 0.084(9) 0.032(7) -0.026(7) 0.041(8)
O801 0.105(7) 0.072(5) 0.076(5) 0.007(4) -0.039(5) 0.020(5)
C801 0.080(10) 0.28(2) 0.047(8) 0.020(10) -0.023(7) 0.093(13)
C802 0.094(10) 0.107(10) 0.084(9) 0.032(7) -0.026(7) 0.041(8)
O901 0.105(7) 0.072(5) 0.076(5) 0.007(4) -0.039(5) 0.020(5)
C901 0.080(10) 0.28(2) 0.047(8) 0.020(10) -0.023(7) 0.093(13)
C902 0.094(10) 0.107(10) 0.084(9) 0.032(7) -0.026(7) 0.041(8)

loop_
_geom_bond_atom_site_label_1
_geom_bond_atom_site_label_2
_geom_bond_distance
_geom_bond_site_symmetry_2
_geom_bond_publ_flag
N21 C1 1.363(5) . ?
N21 C4 1.371(5) . ?
N21 H21N 0.8800 . ?
N22 C6 1.366(5) . ?
N22 C9 1.370(5) . ?
N23 C11 1.366(5) . ?
N23 C14 1.374(5) . ?
N23 H23N 0.8800 . ?
N24 C16 1.359(5) . ?
N24 C19 1.380(5) . ?
C1 C20 1.414(5) . ?
C1 C2 1.438(5) . ?
C2 C3 1.370(6) . ?
C2 C21 1.513(6) . ?
C3 C4 1.430(5) . ?
C3 C31 1.515(5) . ?
C4 C5 1.419(5) . ?
C5 C6 1.407(5) . ?
C5 C101 1.485(5) . ?
C6 C7 1.470(5) . ?
C7 C8 1.365(5) . ?
C7 C41 1.508(5) . ?
C8 C9 1.481(5) . ?
C8 C51 1.515(5) . ?
C9 C10 1.418(5) . ?
C10 C11 1.404(5) . ?
C10 C201 1.508(5) . ?
C11 C12 1.460(5) . ?
C12 C13 1.375(5) . ?
C12 C61 1.512(5) . ?
C13 C14 1.453(5) . ?
C13 C71 1.506(5) . ?
C14 C15 1.400(5) . ?
C15 C16 1.421(5) . ?
C15 C301 1.506(5) . ?
C16 C17 1.458(5) . ?
C17 C18 1.359(5) . ?
C17 C81 1.513(5) . ?
C18 C19 1.467(5) . ?
C18 C91 1.503(5) . ?
C19 C20 1.404(5) . ?
C20 C401 1.487(5) . ?
C21 C22 1.524(7) . ?
C21 H21A 0.9900 . ?
C21 H21B 0.9900 . ?
C22 H22A 0.9800 . ?
C22 H22B 0.9800 . ?
C22 H22C 0.9800 . ?
C31 C32 1.522(6) . ?
C31 H31A 0.9900 . ?
C31 H31B 0.9900 . ?
C32 H32A 0.9800 . ?
C32 H32B 0.9800 . ?
C32 H32C 0.9800 . ?
C41 C42 1.531(6) . ?
C41 H41A 0.9900 . ?
C41 H41B 0.9900 . ?
C42 H42A 0.9800 . ?
C42 H42B 0.9800 . ?
C42 H42C 0.9800 . ?
C51 C52 1.513(6) . ?
C51 H51A 0.9900 . ?
C51 H51B 0.9900 . ?
C52 H52A 0.9800 . ?
C52 H52B 0.9800 . ?
C52 H52C 0.9800 . ?
C61 C62 1.523(6) . ?
C61 H61A 0.9900 . ?
C61 H61B 0.9900 . ?
C62 H62A 0.9800 . ?
C62 H62B 0.9800 . ?
C62 H62C 0.9800 . ?
C71 C72 1.525(6) . ?
C71 H71A 0.9900 . ?
C71 H71B 0.9900 . ?
C72 H72A 0.9800 . ?
C72 H72B 0.9800 . ?
C72 H72C 0.9800 . ?
C81 C82 1.531(6) . ?
C81 H81A 0.9900 . ?
C81 H81B 0.9900 . ?
C82 H82A 0.9800 . ?
C82 H82B 0.9800 . ?
C82 H82C 0.9800 . ?
C91 C92 1.533(6) . ?
C91 H91A 0.9900 . ?
C91 H91B 0.9900 . ?
C92 H92A 0.9800 . ?
C92 H92B 0.9800 . ?
C92 H92C 0.9800 . ?
C101 C102 1.388(6) . ?
C101 C106 1.400(5) . ?
C102 C103 1.386(6) . ?
C102 H102 0.9500 . ?
C103 C104 1.386(7) . ?
C103 H103 0.9500 . ?
C104 C105 1.382(7) . ?
C104 H104 0.9500 . ?
C105 C106 1.387(6) . ?
C105 H105 0.9500 . ?
C106 H106 0.9500 . ?
C201 C206 1.384(6) . ?
C201 C202 1.386(6) . ?
C202 C203 1.389(6) . ?
C202 H202 0.9500 . ?
C203 C204 1.379(7) . ?
C203 H203 0.9500 . ?
C204 C205 1.374(7) . ?
C204 H204 0.9500 . ?
C205 C206 1.393(6) . ?
C205 H205 0.9500 . ?
C206 H206 0.9500 . ?
C301 C306 1.388(5) . ?
C301 C302 1.400(6) . ?
C302 C303 1.386(6) . ?
C302 H302 0.9500 . ?
C303 C304 1.390(7) . ?
C303 H303 0.9500 . ?
C304 C305 1.379(7) . ?
C304 H304 0.9500 . ?
C305 C306 1.377(6) . ?
C305 H305 0.9500 . ?
C306 H306 0.9500 . ?
C401 C406 1.393(6) . ?
C401 C402 1.400(6) . ?
C402 C403 1.378(6) . ?
C402 H402 0.9500 . ?
C403 C404 1.388(8) . ?
C403 H403 0.9500 . ?
C404 C405 1.377(8) . ?
C404 H404 0.9500 . ?
C405 C406 1.389(7) . ?
C405 H405 0.9500 . ?
C406 H406 0.9500 . ?
O501 C501 1.4154 . ?
O501 H501 0.8400 . ?
C501 C502 1.5110 . ?
C501 H50A 0.9900 . ?
C501 H50B 0.9900 . ?
C502 H50C 0.9800 . ?
C502 H50D 0.9800 . ?
C502 H50E 0.9800 . ?
O601 C601 1.4154 . ?
O601 H601 0.8400 . ?
C601 C602 1.5110 . ?
C601 H60A 0.9900 . ?
C601 H60B 0.9900 . ?
C602 H60C 0.9800 . ?
C602 H60D 0.9800 . ?
C602 H60E 0.9800 . ?
O701 C701 1.4154 . ?
O701 H701 0.8400 . ?
C701 C702 1.5110 . ?
C701 H70A 0.9900 . ?
C701 H70B 0.9900 . ?
C702 H70C 0.9800 . ?
C702 H70D 0.9800 . ?
C702 H70E 0.9800 . ?
O801 C801 1.4154 . ?
O801 H801 0.8400 . ?
C801 C802 1.5110 . ?
C801 H80A 0.9900 . ?
C801 H80B 0.9900 . ?
C802 H80C 0.9800 . ?
C802 H80D 0.9800 . ?
C802 H80E 0.9800 . ?
O901 C901 1.4154 . ?
O901 H901 0.8400 . ?
C901 C902 1.5110 . ?
C901 H90A 0.9900 . ?
C901 H90B 0.9900 . ?
C902 H90C 0.9800 . ?
C902 H90D 0.9800 . ?
C902 H90E 0.9800 . ?
